data_4347668
loop_
_publ_author_name
'Kucheriv, Olesia I.'
'Shylin, Sergii I.'
'Ksenofontov, Vadim'
'Dechert, Sebastian'
'Haukka, Matti'
'Fritsky, Igor O.'
'Gural'skiy, Il'ya A.'

_publ_section_title
;
 Spin Crossover in Fe(II)-M(II) Cyanoheterobimetallic Frameworks (M = Ni,
 Pd, Pt) with 2-Substituted Pyrazines.
;
_journal_issue 10
_journal_name_full 'Inorganic chemistry'
_journal_page_first 4906
_journal_page_last 4914
_journal_paper_doi 10.1021/acs.inorgchem.6b00446
_journal_volume 55
_journal_year 2016
_chemical_formula_moiety 'C12 H6 Cl2 Fe N8 Ni'
_chemical_formula_sum 'C12 H6 Cl2 Fe N8 Ni'
_chemical_formula_weight 447.70
_space_group_crystal_system monoclinic
_space_group_IT_number 12
_space_group_name_Hall '-C 2y'
_space_group_name_H-M_alt 'C 1 2/m 1'
_atom_sites_solution_hydrogens geom
_atom_sites_solution_primary dual
_audit_creation_date 2015-02-12
_audit_creation_method
;
Olex2 1.2
(compiled 2015.01.26 svn.r3150 for OlexSys, GUI svn.r4998)
;
_cell_angle_alpha 90
_cell_angle_beta 112.050(12)
_cell_angle_gamma 90
_cell_formula_units_Z 2
_cell_length_a 16.511(2)
_cell_length_b 6.9222(10)
_cell_length_c 7.2033(7)
_cell_measurement_reflns_used 1021
_cell_measurement_temperature 170(2)
_cell_measurement_theta_max 28.9750
_cell_measurement_theta_min 2.6550
_cell_volume 763.07(17)
_computing_molecular_graphics 'Olex2 (Dolomanov et al., 2009)'
_computing_publication_material 'Olex2 (Dolomanov et al., 2009)'
_computing_structure_refinement 'ShelXL (Sheldrick, 2008)'
_computing_structure_solution 'ShelXD (Sheldrick, 2008)'
_diffrn_ambient_temperature 170.0
_diffrn_measured_fraction_theta_full 1.000
_diffrn_measured_fraction_theta_max 0.990
_diffrn_measurement_device_type 'SuperNova, Single source at offset, Eos'
_diffrn_radiation_type MoK\a
_diffrn_radiation_wavelength 0.71073
_diffrn_reflns_av_R_equivalents 0.0320
_diffrn_reflns_av_unetI/netI 0.0395
_diffrn_reflns_Laue_measured_fraction_full 1.000
_diffrn_reflns_Laue_measured_fraction_max 0.990
_diffrn_reflns_limit_h_max 16
_diffrn_reflns_limit_h_min -21
_diffrn_reflns_limit_k_max 9
_diffrn_reflns_limit_k_min -8
_diffrn_reflns_limit_l_max 9
_diffrn_reflns_limit_l_min -8
_diffrn_reflns_number 2667
_diffrn_reflns_point_group_measured_fraction_full 1.000
_diffrn_reflns_point_group_measured_fraction_max 0.990
_diffrn_reflns_theta_full 25.242
_diffrn_reflns_theta_max 28.244
_diffrn_reflns_theta_min 2.662
_exptl_absorpt_coefficient_mu 2.546
_exptl_absorpt_correction_T_max 1.00000
_exptl_absorpt_correction_T_min 0.72370
_exptl_absorpt_correction_type multi-scan
_exptl_absorpt_process_details
;
CrysAlisPro, Agilent Technologies,
Version 1.171.36.28 (release 01-02-2013 CrysAlis171 .NET)
(compiled Feb  1 2013,16:14:44)
Empirical absorption correction using spherical harmonics,
 implemented in SCALE3 ABSPACK scaling algorithm.
;
_exptl_crystal_colour orange
_exptl_crystal_density_diffrn 1.949
_exptl_crystal_description block
_exptl_crystal_F_000 444
_exptl_crystal_size_max 0.068
_exptl_crystal_size_mid 0.0455
_exptl_crystal_size_min 0.0329
_refine_diff_density_max 0.937
_refine_diff_density_min -0.688
_refine_diff_density_rms 0.111
_refine_ls_extinction_method none
_refine_ls_goodness_of_fit_ref 1.105
_refine_ls_hydrogen_treatment constr
_refine_ls_matrix_type full
_refine_ls_number_parameters 69
_refine_ls_number_reflns 1012
_refine_ls_number_restraints 0
_refine_ls_restrained_S_all 1.105
_refine_ls_R_factor_all 0.0508
_refine_ls_R_factor_gt 0.0367
_refine_ls_shift/su_max 0.000
_refine_ls_shift/su_mean 0.000
_refine_ls_structure_factor_coef Fsqd
_refine_ls_weighting_details 'w=1/[\s^2^(Fo^2^)+(0.0400P)^2^+1.0890P] where P=(Fo^2^+2Fc^2^)/3'
_refine_ls_weighting_scheme calc
_refine_ls_wR_factor_gt 0.0843
_refine_ls_wR_factor_ref 0.0915
_reflns_Friedel_coverage 0.000
_reflns_number_gt 831
_reflns_number_total 1012
_reflns_threshold_expression 'I > 2\s(I)'
_cod_data_source_file ic6b00446_si_003.cif
_cod_data_source_block sh214
_cod_original_cell_volume 763.06(17)
_cod_database_code 4347668
_shelxl_version_number 2014-3
_shelx_space_group_comment
;
The symmetry employed for this shelxl refinement is uniquely defined
by the following loop, which should always be used as a source of
symmetry information in preference to the above space-group names.
They are only intended as comments.
;
_shelx_estimated_absorpt_t_max 0.921
_shelx_estimated_absorpt_t_min 0.846
_olex2_refinement_description
;
1. Fixed Uiso
 At 1.2 times of:
  All C(H) groups
2.a Aromatic/amide H refined with riding coordinates:
 C4(H4), C7(H7), C10(H10)
;
_olex2_submission_special_instructions 'No special instructions were received'

loop_
_space_group_symop_operation_xyz
'x, y, z'
'-x, y, -z'
'x+1/2, y+1/2, z'
'-x+1/2, y+1/2, -z'
'-x, -y, -z'
'x, -y, z'
'-x+1/2, -y+1/2, -z'
'x+1/2, -y+1/2, z'

loop_
_atom_site_label
_atom_site_type_symbol
_atom_site_fract_x
_atom_site_fract_y
_atom_site_fract_z
_atom_site_U_iso_or_equiv
_atom_site_adp_type
_atom_site_occupancy
_atom_site_site_symmetry_order
_atom_site_calc_flag
_atom_site_refinement_flags_posn
_atom_site_refinement_flags_adp
_atom_site_refinement_flags_occupancy
Ni1 Ni 0.5000 0.0000 0.5000 0.0193(2) Uani 1 4 d S T P
Fe1 Fe 0.5000 0.5000 1.0000 0.0142(2) Uani 1 4 d S T P
Cl3 Cl 0.20243(8) 0.5000 0.28530(15) 0.0311(3) Uani 1 2 d S T P
N1 N 0.3692(2) 0.5000 0.8458(5) 0.0202(7) Uani 1 2 d S T P
N2 N 0.51163(15) 0.3002(3) 0.8136(3) 0.0189(5) Uani 1 1 d . . .
N6 N 0.1886(2) 0.5000 0.6327(6) 0.0315(9) Uani 1 2 d S T P
C2 C 0.50898(18) 0.1882(4) 0.6935(4) 0.0198(6) Uani 1 1 d . . .
C4 C 0.3351(3) 0.5000 0.6451(6) 0.0217(9) Uani 1 2 d S T P
H4 H 0.3725 0.5000 0.5719 0.026 Uiso 1 2 calc RS T P
C5 C 0.2453(3) 0.5000 0.5448(6) 0.0234(9) Uani 1 2 d S T P
C7 C 0.2238(3) 0.5000 0.8332(7) 0.0357(12) Uani 1 2 d S T P
H7 H 0.1859 0.5000 0.9049 0.043 Uiso 1 2 calc RS T P
C10 C 0.3133(3) 0.5000 0.9408(7) 0.0284(10) Uani 1 2 d S T P
H10 H 0.3351 0.5000 1.0830 0.034 Uiso 1 2 calc RS T P

loop_
_atom_site_aniso_label
_atom_site_aniso_U_11
_atom_site_aniso_U_22
_atom_site_aniso_U_33
_atom_site_aniso_U_23
_atom_site_aniso_U_13
_atom_site_aniso_U_12
Ni1 0.0296(4) 0.0161(4) 0.0169(4) 0.000 0.0142(3) 0.000
Fe1 0.0203(4) 0.0147(4) 0.0113(4) 0.000 0.0102(3) 0.000
Cl3 0.0356(6) 0.0416(7) 0.0171(5) 0.000 0.0110(4) 0.000
N1 0.0263(18) 0.0207(18) 0.0178(16) 0.000 0.0131(14) 0.000
N2 0.0234(12) 0.0180(12) 0.0170(11) 0.0013(9) 0.0096(10) -0.0012(10)
N6 0.0247(19) 0.049(3) 0.0220(19) 0.000 0.0101(16) 0.000
C2 0.0229(14) 0.0201(15) 0.0192(14) 0.0043(12) 0.0110(12) -0.0006(11)
C4 0.026(2) 0.024(2) 0.020(2) 0.000 0.0143(18) 0.000
C5 0.031(2) 0.025(2) 0.019(2) 0.000 0.0139(18) 0.000
C7 0.030(2) 0.060(3) 0.023(2) 0.000 0.017(2) 0.000
C10 0.030(2) 0.039(3) 0.023(2) 0.000 0.0179(19) 0.000

loop_
_atom_type_symbol
_atom_type_description
_atom_type_scat_dispersion_real
_atom_type_scat_dispersion_imag
_atom_type_scat_source
C C 0.0033 0.0016 'International Tables Vol C Tables 4.2.6.8 and 6.1.1.4'
H H 0.0000 0.0000 'International Tables Vol C Tables 4.2.6.8 and 6.1.1.4'
Cl Cl 0.1484 0.1585 'International Tables Vol C Tables 4.2.6.8 and 6.1.1.4'
Fe Fe 0.3463 0.8444 'International Tables Vol C Tables 4.2.6.8 and 6.1.1.4'
N N 0.0061 0.0033 'International Tables Vol C Tables 4.2.6.8 and 6.1.1.4'
Ni Ni 0.3393 1.1124 'International Tables Vol C Tables 4.2.6.8 and 6.1.1.4'

loop_
_geom_angle_atom_site_label_1
_geom_angle_atom_site_label_2
_geom_angle_atom_site_label_3
_geom_angle
_geom_angle_site_symmetry_1
_geom_angle_site_symmetry_3
C2 Ni1 C2 91.82(17) 5_656 6
C2 Ni1 C2 180.0 5_656 .
C2 Ni1 C2 91.82(17) 2_656 .
C2 Ni1 C2 180.0 6 2_656
C2 Ni1 C2 88.18(17) 5_656 2_656
C2 Ni1 C2 88.18(17) 6 .
N1 Fe1 N1 180.0 5_667 .
N2 Fe1 N1 89.03(9) 2_657 5_667
N2 Fe1 N1 90.97(10) 2_657 .
N2 Fe1 N1 90.97(10) 6_565 5_667
N2 Fe1 N1 90.97(9) . 5_667
N2 Fe1 N1 89.03(10) 5_667 5_667
N2 Fe1 N1 90.97(9) 5_667 .
N2 Fe1 N1 89.03(10) . .
N2 Fe1 N1 89.03(9) 6_565 .
N2 Fe1 N2 180.0 6_565 2_657
N2 Fe1 N2 91.75(13) 2_657 .
N2 Fe1 N2 88.25(13) 5_667 2_657
N2 Fe1 N2 88.25(13) 6_565 .
N2 Fe1 N2 91.75(13) 5_667 6_565
N2 Fe1 N2 180.0 5_667 .
C4 N1 Fe1 121.4(3) . .
C10 N1 Fe1 121.2(3) . .
C10 N1 C4 117.4(4) . .
C2 N2 Fe1 172.6(2) . .
C5 N6 C7 114.8(4) . .
N2 C2 Ni1 177.1(3) . .
N1 C4 H4 120.1 . .
N1 C4 C5 119.7(4) . .
C5 C4 H4 120.1 . .
N6 C5 Cl3 116.3(3) . .
N6 C5 C4 124.5(4) . .
C4 C5 Cl3 119.1(3) . .
N6 C7 H7 118.5 . .
N6 C7 C10 122.9(4) . .
C10 C7 H7 118.5 . .
N1 C10 C7 120.5(4) . .
N1 C10 H10 119.7 . .
C7 C10 H10 119.7 . .

loop_
_geom_bond_atom_site_label_1
_geom_bond_atom_site_label_2
_geom_bond_distance
_geom_bond_site_symmetry_2
Ni1 C2 1.872(3) 5_656
Ni1 C2 1.873(3) .
Ni1 C2 1.872(3) 6
Ni1 C2 1.872(3) 2_656
Fe1 N1 2.024(3) .
Fe1 N1 2.024(3) 5_667
Fe1 N2 1.986(2) 2_657
Fe1 N2 1.986(2) 6_565
Fe1 N2 1.986(2) .
Fe1 N2 1.986(2) 5_667
Cl3 C5 1.733(4) .
N1 C4 1.340(5) .
N1 C10 1.339(5) .
N2 C2 1.151(4) .
N6 C5 1.313(6) .
N6 C7 1.339(6) .
C4 H4 0.9500 .
C4 C5 1.384(6) .
C7 H7 0.9500 .
C7 C10 1.387(6) .
C10 H10 0.9500 .

loop_
_geom_torsion_atom_site_label_1
_geom_torsion_atom_site_label_2
_geom_torsion_atom_site_label_3
_geom_torsion_atom_site_label_4
_geom_torsion
Fe1 N1 C4 C5 180.000(1)
Fe1 N1 C10 C7 180.000(1)
N1 C4 C5 Cl3 180.000(1)
N1 C4 C5 N6 0.000(1)
N6 C7 C10 N1 0.000(2)
C4 N1 C10 C7 0.000(2)
C5 N6 C7 C10 0.000(2)
C7 N6 C5 Cl3 180.000(1)
C7 N6 C5 C4 0.000(1)
C10 N1 C4 C5 0.000(1)
